data_7040981
loop_
_publ_author_name
'Wolska-Pietkiewicz, Ma\/lgorzata'
'Swierkosz, Adam'
'Justyniak, Iwona'
'Grala, Agnieszka'
'Soko\/lowski, Kamil'
'Lewi\'nski, Janusz'

_publ_section_title
;
 Alkylzinc diorganophosphates: synthesis, structural diversity and unique
 ability to incorporate zincoxane units.
;
_journal_issue 47
_journal_name_full 'Dalton transactions (Cambridge, England : 2003)'
_journal_page_first 18813
_journal_page_last 18816
_journal_paper_doi 10.1039/c6dt03324e
_journal_volume 45
_journal_year 2016
_chemical_formula_sum 'C20 H60 O26 P6 Zn9'
_chemical_formula_weight 1490.83
_space_group_crystal_system monoclinic
_space_group_IT_number 14
_space_group_name_Hall '-P 2yn'
_space_group_name_H-M_alt 'P 1 21/n 1'
_symmetry_space_group_name_Hall '-P 2yn'
_symmetry_space_group_name_H-M 'P 1 21/n 1'
_atom_sites_solution_hydrogens geom
_audit_creation_method SHELXL-2014/6
_audit_update_record
;
2016-08-18 deposited with the CCDC.
2016-10-19 downloaded from the CCDC.
;
_cell_angle_alpha 90
_cell_angle_beta 100.804(2)
_cell_angle_gamma 90
_cell_formula_units_Z 2
_cell_length_a 12.8404(2)
_cell_length_b 12.5132(2)
_cell_length_c 16.2848(3)
_cell_measurement_reflns_used 5651
_cell_measurement_temperature 100(2)
_cell_measurement_theta_max 29.1128
_cell_measurement_theta_min 3.0166
_cell_volume 2570.17(8)
_computing_cell_refinement
;
CrysAlisPro, Agilent Technologies,
Version 1.171.35.21b (release 03-02-2012 CrysAlis171 .NET)
(compiled Feb  3 2012,10:37:01)
;
_computing_data_collection
;
CrysAlisPro, Agilent Technologies,
Version 1.171.35.21b (release 03-02-2012 CrysAlis171 .NET)
(compiled Feb  3 2012,10:37:01)
;
_computing_data_reduction
;
CrysAlisPro, Agilent Technologies,
Version 1.171.35.21b (release 03-02-2012 CrysAlis171 .NET)
(compiled Feb  3 2012,10:37:01)
;
_computing_structure_refinement 'SHELXL-2014/6 (Sheldrick, 2014)'
_diffrn_ambient_temperature 100(2)
_diffrn_detector_area_resol_mean 16.2974
_diffrn_measured_fraction_theta_full 0.996
_diffrn_measured_fraction_theta_max 0.851
_diffrn_measurement_device_type 'SuperNova, Dual, Cu at zero, Eos'
_diffrn_measurement_method '\w scans'
_diffrn_radiation_type MoK\a
_diffrn_radiation_wavelength 0.71073
_diffrn_reflns_av_R_equivalents 0.0240
_diffrn_reflns_av_unetI/netI 0.0352
_diffrn_reflns_Laue_measured_fraction_full 0.996
_diffrn_reflns_Laue_measured_fraction_max 0.851
_diffrn_reflns_limit_h_max 17
_diffrn_reflns_limit_h_min -15
_diffrn_reflns_limit_k_max 9
_diffrn_reflns_limit_k_min -16
_diffrn_reflns_limit_l_max 14
_diffrn_reflns_limit_l_min -21
_diffrn_reflns_number 11586
_diffrn_reflns_point_group_measured_fraction_full 0.996
_diffrn_reflns_point_group_measured_fraction_max 0.851
_diffrn_reflns_theta_full 25.242
_diffrn_reflns_theta_max 29.177
_diffrn_reflns_theta_min 3.023
_exptl_absorpt_coefficient_mu 4.382
_exptl_absorpt_correction_T_max 0.618
_exptl_absorpt_correction_T_min 0.327
_exptl_absorpt_correction_type multi-scan
_exptl_absorpt_process_details
;
CrysAlisPro, Agilent Technologies,
Version 1.171.35.21b (release 03-02-2012 CrysAlis171 .NET)
(compiled Feb  3 2012,10:37:01)
Empirical absorption correction using spherical harmonics,
 implemented in SCALE3 ABSPACK scaling algorithm.
;
_exptl_crystal_colour colorless
_exptl_crystal_density_diffrn 1.926
_exptl_crystal_description block
_exptl_crystal_F_000 1496
_exptl_crystal_size_max 0.29
_exptl_crystal_size_mid 0.22
_exptl_crystal_size_min 0.11
_refine_diff_density_max 0.538
_refine_diff_density_min -0.475
_refine_diff_density_rms 0.092
_refine_ls_extinction_method none
_refine_ls_goodness_of_fit_ref 1.034
_refine_ls_hydrogen_treatment constr
_refine_ls_matrix_type full
_refine_ls_number_parameters 287
_refine_ls_number_reflns 5918
_refine_ls_number_restraints 0
_refine_ls_restrained_S_all 1.034
_refine_ls_R_factor_all 0.0314
_refine_ls_R_factor_gt 0.0240
_refine_ls_shift/su_max 0.001
_refine_ls_shift/su_mean 0.000
_refine_ls_structure_factor_coef Fsqd
_refine_ls_weighting_details 'w=1/[\s^2^(Fo^2^)+(0.0232P)^2^] where P=(Fo^2^+2Fc^2^)/3'
_refine_ls_weighting_scheme calc
_refine_ls_wR_factor_gt 0.0528
_refine_ls_wR_factor_ref 0.0549
_reflns_Friedel_coverage 0.000
_reflns_number_gt 5119
_reflns_number_total 5918
_reflns_threshold_expression 'I > 2\s(I)'
_cod_data_source_file c6dt03324e2.cif
_cod_data_source_block shelx_comp4
_cod_depositor_comments 'Adding full bibliography for 7040978--7040981.cif.'
_cod_database_code 7040981
_shelx_space_group_comment
;
The symmetry employed for this shelxl refinement is uniquely defined
by the following loop, which should always be used as a source of
symmetry information in preference to the above space-group names.
They are only intended as comments.
;
_shelxl_version_number 2014/6

loop_
_space_group_symop_operation_xyz
'x, y, z'
'-x+1/2, y+1/2, -z+1/2'
'-x, -y, -z'
'x-1/2, -y-1/2, z-1/2'

loop_
_atom_site_label
_atom_site_type_symbol
_atom_site_fract_x
_atom_site_fract_y
_atom_site_fract_z
_atom_site_U_iso_or_equiv
_atom_site_adp_type
_atom_site_occupancy
_atom_site_site_symmetry_order
_atom_site_calc_flag
_atom_site_refinement_flags_posn
_atom_site_refinement_flags_adp
_atom_site_refinement_flags_occupancy
C1 C 0.2150(2) -0.05017(18) -0.33011(15) 0.0221(6) Uani 1 1 d . . .
H1A H 0.2782 -0.0944 -0.3291 0.033 Uiso 1 1 calc R U .
H1B H 0.2321 0.0247 -0.3394 0.033 Uiso 1 1 calc R U .
H1C H 0.1585 -0.0743 -0.3754 0.033 Uiso 1 1 calc R U .
C2 C 0.34414(18) 0.01572(18) 0.18558(15) 0.0185(5) Uani 1 1 d . . .
H2A H 0.3587 0.0920 0.1800 0.028 Uiso 1 1 calc R U .
H2B H 0.4071 -0.0259 0.1799 0.028 Uiso 1 1 calc R U .
H2C H 0.3263 0.0023 0.2406 0.028 Uiso 1 1 calc R U .
C3 C 0.0739(2) -0.37008(17) 0.08642(15) 0.0211(5) Uani 1 1 d . . .
H3A H 0.0620 -0.3710 0.1441 0.032 Uiso 1 1 calc R U .
H3B H 0.1388 -0.4097 0.0831 0.032 Uiso 1 1 calc R U .
H3C H 0.0136 -0.4036 0.0497 0.032 Uiso 1 1 calc R U .
C4 C 0.0951(2) -0.11838(19) 0.31948(14) 0.0239(6) Uani 1 1 d . . .
H4A H 0.1005 -0.1965 0.3208 0.036 Uiso 1 1 calc R U .
H4B H 0.0488 -0.0950 0.3574 0.036 Uiso 1 1 calc R U .
H4C H 0.1658 -0.0872 0.3372 0.036 Uiso 1 1 calc R U .
C5 C 0.3621(2) 0.15486(19) -0.14219(15) 0.0211(5) Uani 1 1 d . . .
H5A H 0.3416 0.1134 -0.1938 0.032 Uiso 1 1 calc R U .
H5B H 0.4394 0.1537 -0.1249 0.032 Uiso 1 1 calc R U .
H5C H 0.3380 0.2288 -0.1521 0.032 Uiso 1 1 calc R U .
C6 C 0.2121(2) 0.29671(18) -0.00084(14) 0.0200(5) Uani 1 1 d . . .
H6A H 0.1937 0.2619 0.0484 0.030 Uiso 1 1 calc R U .
H6B H 0.1863 0.3706 -0.0042 0.030 Uiso 1 1 calc R U .
H6C H 0.2893 0.2965 0.0037 0.030 Uiso 1 1 calc R U .
C7 C 0.47432(19) -0.1179(2) -0.07590(16) 0.0251(6) Uani 1 1 d . . .
H7A H 0.4994 -0.1882 -0.0902 0.038 Uiso 1 1 calc R U .
H7B H 0.5352 -0.0729 -0.0528 0.038 Uiso 1 1 calc R U .
H7C H 0.4340 -0.0842 -0.1263 0.038 Uiso 1 1 calc R U .
C8 C 0.3715(2) -0.3691(2) 0.01106(16) 0.0322(7) Uani 1 1 d . . .
H8A H 0.4413 -0.3373 0.0313 0.048 Uiso 1 1 calc R U .
H8B H 0.3802 -0.4420 -0.0086 0.048 Uiso 1 1 calc R U .
H8C H 0.3313 -0.3710 0.0566 0.048 Uiso 1 1 calc R U .
C9 C -0.1898(2) -0.2191(2) -0.26365(14) 0.0218(5) Uani 1 1 d . . .
H9A H -0.1916 -0.1510 -0.2937 0.033 Uiso 1 1 calc R U .
H9B H -0.2624 -0.2446 -0.2657 0.033 Uiso 1 1 calc R U .
H9C H -0.1501 -0.2718 -0.2899 0.033 Uiso 1 1 calc R U .
C10 C 0.0344(2) -0.38776(16) -0.14042(15) 0.0195(5) Uani 1 1 d . . .
H10A H 0.0902 -0.3898 -0.0903 0.029 Uiso 1 1 calc R U .
H10B H 0.0445 -0.4470 -0.1775 0.029 Uiso 1 1 calc R U .
H10C H -0.0350 -0.3944 -0.1242 0.029 Uiso 1 1 calc R U .
O1 O 0.13262(12) 0.08336(11) -0.16795(9) 0.0114(3) Uani 1 1 d . . .
O2 O 0.16393(12) 0.05467(11) -0.01054(9) 0.0122(3) Uani 1 1 d . . .
O3 O 0.31359(12) 0.10827(12) -0.07666(10) 0.0154(3) Uani 1 1 d . . .
O4 O 0.16322(12) 0.23907(11) -0.07566(9) 0.0139(3) Uani 1 1 d . . .
O5 O 0.23802(12) -0.14053(12) -0.12314(9) 0.0164(3) Uani 1 1 d . . .
O6 O 0.24162(12) -0.17172(11) 0.03287(9) 0.0130(3) Uani 1 1 d . . .
O7 O 0.40646(12) -0.13028(12) -0.01412(10) 0.0170(3) Uani 1 1 d . . .
O8 O 0.31459(13) -0.30546(12) -0.05726(10) 0.0191(4) Uani 1 1 d . . .
O9 O 0.01353(12) -0.09595(11) -0.21217(9) 0.0116(3) Uani 1 1 d . . .
O10 O 0.01075(12) -0.16306(11) -0.06442(9) 0.0120(3) Uani 1 1 d . . .
O11 O -0.13841(12) -0.20381(12) -0.17731(9) 0.0132(3) Uani 1 1 d . . .
O12 O 0.03991(12) -0.28667(11) -0.18389(9) 0.0144(3) Uani 1 1 d . . .
O13 O 0.07631(11) -0.07651(11) 0.09701(9) 0.0105(3) Uani 1 1 d . . .
P1 P 0.19026(4) 0.11728(4) -0.08262(3) 0.01025(12) Uani 1 1 d . . .
P2 P 0.29425(5) -0.18345(4) -0.04222(4) 0.01195(12) Uani 1 1 d . . .
P3 P -0.01509(5) -0.18384(4) -0.15661(3) 0.00993(12) Uani 1 1 d . . .
Zn1 Zn 0.16772(2) -0.06316(2) -0.22352(2) 0.01262(7) Uani 1 1 d . . .
Zn2 Zn 0.22515(2) -0.02668(2) 0.09839(2) 0.01187(6) Uani 1 1 d . . .
Zn3 Zn 0.08852(2) -0.22204(2) 0.05111(2) 0.01203(6) Uani 1 1 d . . .
Zn4 Zn 0.03574(2) -0.07137(2) 0.20546(2) 0.01120(6) Uani 1 1 d . . .
Zn5 Zn 0.0000 0.0000 0.0000 0.01051(8) Uani 1 2 d S . P

loop_
_atom_site_aniso_label
_atom_site_aniso_U_11
_atom_site_aniso_U_22
_atom_site_aniso_U_33
_atom_site_aniso_U_23
_atom_site_aniso_U_13
_atom_site_aniso_U_12
C1 0.0360(16) 0.0174(11) 0.0155(12) 0.0015(10) 0.0112(11) -0.0007(11)
C2 0.0169(12) 0.0225(12) 0.0148(12) -0.0027(10) -0.0003(9) -0.0019(10)
C3 0.0282(14) 0.0139(11) 0.0188(13) 0.0035(10) -0.0016(11) -0.0033(10)
C4 0.0328(15) 0.0268(13) 0.0101(12) 0.0045(11) -0.0009(10) 0.0023(12)
C5 0.0203(13) 0.0252(13) 0.0201(13) 0.0037(11) 0.0094(10) -0.0034(11)
C6 0.0301(14) 0.0186(11) 0.0119(12) -0.0039(10) 0.0052(10) -0.0065(11)
C7 0.0173(13) 0.0375(14) 0.0218(14) -0.0008(12) 0.0074(10) -0.0013(12)
C8 0.0517(19) 0.0208(13) 0.0213(14) 0.0010(11) -0.0006(13) 0.0158(13)
C9 0.0201(13) 0.0299(13) 0.0116(12) -0.0012(11) -0.0067(10) -0.0036(11)
C10 0.0307(14) 0.0100(10) 0.0172(12) 0.0020(10) 0.0030(10) 0.0013(10)
O1 0.0148(8) 0.0116(7) 0.0077(7) 0.0006(6) 0.0015(6) -0.0012(6)
O2 0.0132(8) 0.0136(7) 0.0094(8) 0.0036(6) 0.0012(6) -0.0012(6)
O3 0.0123(8) 0.0185(8) 0.0152(8) 0.0027(7) 0.0021(6) -0.0021(7)
O4 0.0202(9) 0.0099(7) 0.0105(8) -0.0020(6) 0.0005(6) -0.0010(7)
O5 0.0166(9) 0.0197(8) 0.0118(8) 0.0020(7) 0.0003(6) 0.0014(7)
O6 0.0147(8) 0.0133(7) 0.0111(8) 0.0002(6) 0.0023(6) -0.0001(6)
O7 0.0125(8) 0.0231(8) 0.0151(8) -0.0037(7) 0.0021(6) -0.0022(7)
O8 0.0304(10) 0.0132(8) 0.0129(8) -0.0015(7) 0.0019(7) 0.0032(7)
O9 0.0152(8) 0.0106(7) 0.0086(8) 0.0013(6) 0.0014(6) -0.0002(6)
O10 0.0178(8) 0.0107(7) 0.0063(7) 0.0013(6) -0.0007(6) 0.0000(6)
O11 0.0109(8) 0.0193(8) 0.0084(8) 0.0013(7) -0.0008(6) -0.0017(7)
O12 0.0206(9) 0.0090(7) 0.0142(8) 0.0008(6) 0.0045(7) 0.0004(7)
O13 0.0122(8) 0.0124(7) 0.0067(7) 0.0014(6) 0.0008(6) 0.0003(6)
P1 0.0120(3) 0.0100(3) 0.0085(3) 0.0006(2) 0.0013(2) -0.0018(2)
P2 0.0133(3) 0.0118(3) 0.0103(3) -0.0008(2) 0.0010(2) 0.0009(2)
P3 0.0132(3) 0.0090(2) 0.0072(3) -0.0001(2) 0.0010(2) -0.0009(2)
Zn1 0.01692(14) 0.01341(13) 0.00798(13) -0.00022(10) 0.00347(10) -0.00065(11)
Zn2 0.01225(13) 0.01414(13) 0.00815(13) 0.00024(10) -0.00084(10) -0.00132(11)
Zn3 0.01720(14) 0.00918(12) 0.00882(13) 0.00168(10) 0.00017(10) -0.00035(10)
Zn4 0.01512(14) 0.01214(12) 0.00582(12) 0.00152(10) 0.00061(10) -0.00001(10)
Zn5 0.01236(18) 0.01147(17) 0.00688(17) 0.00262(14) -0.00034(14) -0.00040(15)

loop_
_atom_type_symbol
_atom_type_description
_atom_type_scat_dispersion_real
_atom_type_scat_dispersion_imag
_atom_type_scat_source
C C 0.0033 0.0016 'International Tables Vol C Tables 4.2.6.8 and 6.1.1.4'
H H 0.0000 0.0000 'International Tables Vol C Tables 4.2.6.8 and 6.1.1.4'
O O 0.0106 0.0060 'International Tables Vol C Tables 4.2.6.8 and 6.1.1.4'
P P 0.1023 0.0942 'International Tables Vol C Tables 4.2.6.8 and 6.1.1.4'
Zn Zn 0.2839 1.4301 'International Tables Vol C Tables 4.2.6.8 and 6.1.1.4'

loop_
_geom_angle_atom_site_label_1
_geom_angle_atom_site_label_2
_geom_angle_atom_site_label_3
_geom_angle
_geom_angle_site_symmetry_1
_geom_angle_site_symmetry_3
P1 O1 Zn1 121.83(8) . .
P1 O1 Zn4 125.33(9) . 3
Zn1 O1 Zn4 95.82(6) . 3
P1 O2 Zn2 145.30(10) . .
P1 O2 Zn5 124.69(9) . .
Zn2 O2 Zn5 89.74(5) . .
C5 O3 P1 119.40(14) . .
C6 O4 P1 118.36(14) . .
P2 O5 Zn1 171.80(10) . .
P2 O6 Zn2 126.02(8) . .
P2 O6 Zn3 130.27(9) . .
Zn2 O6 Zn3 90.06(6) . .
C7 O7 P2 118.50(15) . .
C8 O8 P2 119.16(14) . .
P3 O9 Zn1 122.87(9) . .
P3 O9 Zn4 123.98(9) . 3
Zn1 O9 Zn4 96.03(6) . 3
P3 O10 Zn3 144.94(9) . .
P3 O10 Zn5 125.98(8) . .
Zn3 O10 Zn5 87.84(5) . .
C9 O11 P3 118.99(14) . .
C10 O12 P3 120.54(14) . .
Zn4 O13 Zn5 122.94(7) . .
Zn4 O13 Zn3 115.35(7) . .
Zn5 O13 Zn3 102.05(6) . .
Zn4 O13 Zn2 113.48(7) . .
Zn5 O13 Zn2 100.93(6) . .
Zn3 O13 Zn2 98.45(6) . .
O2 P1 O1 115.47(8) . .
O2 P1 O4 111.37(8) . .
O1 P1 O4 105.22(8) . .
O2 P1 O3 106.63(9) . .
O1 P1 O3 110.57(9) . .
O4 P1 O3 107.37(8) . .
O5 P2 O6 117.90(9) . .
O5 P2 O7 111.86(9) . .
O6 P2 O7 104.32(9) . .
O5 P2 O8 106.30(9) . .
O6 P2 O8 109.41(9) . .
O7 P2 O8 106.57(9) . .
O10 P3 O9 116.12(8) . .
O10 P3 O12 113.49(9) . .
O9 P3 O12 104.71(8) . .
O10 P3 O11 105.47(9) . .
O9 P3 O11 109.54(8) . .
O12 P3 O11 107.25(8) . .
C1 Zn1 O5 127.56(9) . .
C1 Zn1 O9 124.07(9) . .
O5 Zn1 O9 97.25(6) . .
C1 Zn1 O1 115.62(8) . .
O5 Zn1 O1 99.86(6) . .
O9 Zn1 O1 81.38(6) . .
C2 Zn2 O13 134.90(8) . .
C2 Zn2 O2 127.53(8) . .
O13 Zn2 O2 86.29(6) . .
C2 Zn2 O6 117.17(8) . .
O13 Zn2 O6 85.05(6) . .
O2 Zn2 O6 92.70(6) . .
C2 Zn2 Zn3 137.90(7) . .
O13 Zn2 Zn3 40.52(4) . .
O2 Zn2 Zn3 94.04(4) . .
O6 Zn2 Zn3 44.99(4) . .
C2 Zn2 Zn5 152.51(7) . .
O13 Zn2 Zn5 38.83(4) . .
O2 Zn2 Zn5 47.55(4) . .
O6 Zn2 Zn5 90.20(4) . .
Zn3 Zn2 Zn5 60.463(7) . .
C3 Zn3 O13 137.56(9) . .
C3 Zn3 O10 122.79(8) . .
O13 Zn3 O10 87.53(6) . .
C3 Zn3 O6 117.42(8) . .
O13 Zn3 O6 85.51(6) . .
O10 Zn3 O6 93.87(6) . .
C3 Zn3 Zn2 140.61(7) . .
O13 Zn3 Zn2 41.03(4) . .
O10 Zn3 Zn2 95.75(4) . .
O6 Zn3 Zn2 44.95(4) . .
C3 Zn3 Zn5 152.61(8) . .
O13 Zn3 Zn5 38.52(4) . .
O10 Zn3 Zn5 49.03(4) . .
O6 Zn3 Zn5 89.95(4) . .
Zn2 Zn3 Zn5 60.196(7) . .
O13 Zn4 C4 137.00(9) . .
O13 Zn4 O1 99.66(6) . 3
C4 Zn4 O1 116.25(9) . 3
O13 Zn4 O9 101.93(6) . 3
C4 Zn4 O9 107.66(8) . 3
O1 Zn4 O9 78.22(5) 3 3
O13 Zn5 O13 180.00(7) . 3
O13 Zn5 O2 97.14(6) . 3
O13 Zn5 O2 82.86(6) 3 3
O13 Zn5 O2 82.86(6) . .
O13 Zn5 O2 97.14(6) 3 .
O2 Zn5 O2 180.0 3 .
O13 Zn5 O10 97.45(5) . 3
O13 Zn5 O10 82.55(5) 3 3
O2 Zn5 O10 95.60(5) 3 3
O2 Zn5 O10 84.40(5) . 3
O13 Zn5 O10 82.55(5) . .
O13 Zn5 O10 97.45(5) 3 .
O2 Zn5 O10 84.40(5) 3 .
O2 Zn5 O10 95.60(5) . .
O10 Zn5 O10 180.0 3 .
O13 Zn5 Zn2 40.24(4) . .
O13 Zn5 Zn2 139.76(4) 3 .
O2 Zn5 Zn2 137.30(4) 3 .
O2 Zn5 Zn2 42.71(4) . .
O10 Zn5 Zn2 89.40(4) 3 .
O10 Zn5 Zn2 90.60(4) . .
O13 Zn5 Zn2 139.76(4) . 3
O13 Zn5 Zn2 40.24(4) 3 3
O2 Zn5 Zn2 42.70(4) 3 3
O2 Zn5 Zn2 137.29(4) . 3
O10 Zn5 Zn2 90.60(4) 3 3
O10 Zn5 Zn2 89.40(4) . 3
Zn2 Zn5 Zn2 180.0 . 3
O13 Zn5 Zn3 39.43(4) . .
O13 Zn5 Zn3 140.57(4) 3 .
O2 Zn5 Zn3 90.48(4) 3 .
O2 Zn5 Zn3 89.53(4) . .
O10 Zn5 Zn3 136.86(4) 3 .
O10 Zn5 Zn3 43.14(4) . .
Zn2 Zn5 Zn3 59.342(7) . .
Zn2 Zn5 Zn3 120.658(7) 3 .
O13 Zn5 Zn3 140.57(4) . 3
O13 Zn5 Zn3 39.43(4) 3 3
O2 Zn5 Zn3 89.52(4) 3 3
O2 Zn5 Zn3 90.48(4) . 3
O10 Zn5 Zn3 43.14(4) 3 3
O10 Zn5 Zn3 136.86(4) . 3
Zn2 Zn5 Zn3 120.659(7) . 3
Zn2 Zn5 Zn3 59.342(7) 3 3
Zn3 Zn5 Zn3 180.0 . 3

loop_
_geom_bond_atom_site_label_1
_geom_bond_atom_site_label_2
_geom_bond_distance
_geom_bond_site_symmetry_2
C1 Zn1 1.950(2) .
C2 Zn2 1.954(2) .
C3 Zn3 1.959(2) .
C4 Zn4 1.961(2) .
C5 O3 1.455(3) .
C6 O4 1.453(3) .
C7 O7 1.457(3) .
C8 O8 1.449(3) .
C9 O11 1.449(3) .
C10 O12 1.458(2) .
O1 P1 1.5078(15) .
O1 Zn1 2.1299(14) .
O1 Zn4 2.1387(15) 3
O2 P1 1.5016(15) .
O2 Zn2 2.0683(14) .
O2 Zn5 2.2502(15) .
O3 P1 1.5724(16) .
O4 P1 1.5718(15) .
O5 P2 1.4798(16) .
O5 Zn1 1.9674(15) .
O6 P2 1.5109(15) .
O6 Zn2 2.1358(14) .
O6 Zn3 2.1374(15) .
O7 P2 1.5752(16) .
O8 P2 1.5757(15) .
O9 P3 1.5125(15) .
O9 Zn1 2.0638(15) .
O9 Zn4 2.1958(14) 3
O10 P3 1.4983(15) .
O10 Zn3 2.0923(14) .
O10 Zn5 2.3102(14) .
O11 P3 1.5759(16) .
O12 P3 1.5714(15) .
O13 Zn4 1.9338(14) .
O13 Zn5 1.9473(14) .
O13 Zn3 1.9857(14) .
O13 Zn2 2.0065(15) .
Zn2 Zn3 3.0232(3) .
Zn2 Zn5 3.0496(3) .
Zn3 Zn5 3.0577(2) .
Zn4 O1 2.1388(15) 3
Zn4 O9 2.1959(14) 3
Zn5 O13 1.9473(14) 3
Zn5 O2 2.2502(15) 3
Zn5 O10 2.3102(14) 3
Zn5 Zn2 3.0496(3) 3
Zn5 Zn3 3.0577(2) 3
